data_1562735
loop_
_publ_author_name
'Hao, Wenyu'
'Mei, Dajiang'
'Yin, Wenlong'
'Feng, Kai'
'Yao, Jiyong'
'Wu, Yicheng'

_publ_section_title
;
 Synthesis, structural characterization and optical properties of new
 compounds: Centrosymmetric Ba2GaMQ5 (M=Sb,Bi; Q=Se,Te), Ba2InSbTe5 and
 noncentrosymmetric Ba2InSbSe5
;
_journal_name_full 'Journal of Solid State Chemistry'
_journal_page_first 81
_journal_page_last 86
_journal_paper_doi 10.1016/j.jssc.2012.09.034
_journal_volume 198
_journal_year 2013
_chemical_formula_moiety .
_chemical_formula_sum 'Ba2 In Sb Te5'
_chemical_formula_weight 1149.25
_chemical_melting_point .
_space_group_IT_number 62
_space_group_name_Hall '-P 2ac 2n'
_space_group_name_H-M_alt 'P n m a'
_symmetry_cell_setting orthorhombic
_symmetry_space_group_name_H-M 'P n m a'
_atom_sites_solution_hydrogens .
_atom_sites_solution_primary direct
_atom_sites_solution_secondary difmap
_audit_creation_method SHELXL-97
_cell_angle_alpha 90.00
_cell_angle_beta 90.00
_cell_angle_gamma 90.00
_cell_formula_units_Z 4
_cell_length_a 13.782(3)
_cell_length_b 4.5732(9)
_cell_length_c 20.184(4)
_cell_measurement_reflns_used .
_cell_measurement_temperature 153(2)
_cell_measurement_theta_max .
_cell_measurement_theta_min .
_cell_volume 1272.2(5)
_computing_cell_refinement 'CrystalClear (Rigaku Inc., 2008)'
_computing_data_collection 'CrystalClear (Rigaku Inc., 2008)'
_computing_data_reduction 'CrystalClear (Rigaku Inc., 2008)'
_computing_molecular_graphics 'SHELXL-97 (Sheldrick, 1997)'
_computing_publication_material 'SHELXL-97 (Sheldrick, 1997)'
_computing_structure_refinement 'SHELXL-97 (Sheldrick, 2008)'
_computing_structure_solution 'SHELXS-97 (Sheldrick, 2008)'
_diffrn_ambient_temperature 153(2)
_diffrn_detector_area_resol_mean 28.5714
_diffrn_measured_fraction_theta_full 0.985
_diffrn_measured_fraction_theta_max 0.985
_diffrn_measurement_device_type 'Rigaku AFC10 diffractometer'
_diffrn_measurement_method dtprofit.ref
_diffrn_radiation_monochromator 'Graphite Monochromator'
_diffrn_radiation_source 'Rotating Anode'
_diffrn_radiation_type MoK\a
_diffrn_radiation_wavelength 0.71073
_diffrn_reflns_av_R_equivalents 0.0919
_diffrn_reflns_av_sigmaI/netI 0.0680
_diffrn_reflns_limit_h_max 19
_diffrn_reflns_limit_h_min -18
_diffrn_reflns_limit_k_max 5
_diffrn_reflns_limit_k_min -6
_diffrn_reflns_limit_l_max 28
_diffrn_reflns_limit_l_min -28
_diffrn_reflns_number 11252
_diffrn_reflns_theta_full 30.05
_diffrn_reflns_theta_max 30.05
_diffrn_reflns_theta_min 2.50
_diffrn_standards_decay_% .
_diffrn_standards_interval_count .
_diffrn_standards_interval_time .
_diffrn_standards_number .
_exptl_absorpt_coefficient_mu 21.177
_exptl_absorpt_correction_T_max 0.228
_exptl_absorpt_correction_T_min 0.142
_exptl_absorpt_correction_type numerical
_exptl_absorpt_process_details 'face indexed'
_exptl_crystal_colour Black
_exptl_crystal_density_diffrn 6.000
_exptl_crystal_density_method 'not measured'
_exptl_crystal_description Prism
_exptl_crystal_F_000 1888
_exptl_crystal_size_max 0.18
_exptl_crystal_size_mid 0.08
_exptl_crystal_size_min 0.07
_refine_diff_density_max 2.114
_refine_diff_density_min -3.159
_refine_diff_density_rms 0.554
_refine_ls_extinction_coef 0.00017(3)
_refine_ls_extinction_expression Fc^*^=kFc[1+0.001xFc^2^\l^3^/sin(2\q)]^-1/4^
_refine_ls_extinction_method SHELXL
_refine_ls_goodness_of_fit_ref 1.029
_refine_ls_hydrogen_treatment .
_refine_ls_matrix_type full
_refine_ls_number_parameters 56
_refine_ls_number_reflns 2056
_refine_ls_number_restraints 0
_refine_ls_restrained_S_all 1.029
_refine_ls_R_factor_all 0.0607
_refine_ls_R_factor_gt 0.0414
_refine_ls_shift/su_max 0.001
_refine_ls_shift/su_mean 0.000
_refine_ls_structure_factor_coef Fsqd
_refine_ls_weighting_details 'calc w=1/[\s^2^(Fo^2^)+(0.0300P)^2^+0.0000P] where P=(Fo^2^+2Fc^2^)/3'
_refine_ls_weighting_scheme calc
_refine_ls_wR_factor_gt 0.0819
_refine_ls_wR_factor_ref 0.0900
_reflns_number_gt 1695
_reflns_number_total 2056
_reflns_threshold_expression >2sigma(I)
_cod_data_source_file JSSC-2013-198-81.cif
_cod_data_source_block Ba2InSbTe5
_cod_original_cell_volume 1272.2(4)
_cod_database_code 1562735

loop_
_symmetry_equiv_pos_as_xyz
'x, y, z'
'-x+1/2, -y, z+1/2'
'-x, y+1/2, -z'
'x+1/2, -y+1/2, -z+1/2'
'-x, -y, -z'
'x-1/2, y, -z-1/2'
'x, -y-1/2, z'
'-x-1/2, y-1/2, z-1/2'

loop_
_atom_site_label
_atom_site_type_symbol
_atom_site_fract_x
_atom_site_fract_y
_atom_site_fract_z
_atom_site_U_iso_or_equiv
_atom_site_adp_type
_atom_site_occupancy
_atom_site_symmetry_multiplicity
_atom_site_calc_flag
_atom_site_refinement_flags
_atom_site_disorder_assembly
_atom_site_disorder_group
Ba1 Ba 0.45014(6) 0.2500 0.86543(4) 0.01031(18) Uani 1 2 d S . .
Ba2 Ba 0.57313(5) 0.2500 0.62517(4) 0.00946(18) Uani 1 2 d S . .
Sb Sb 0.23147(6) 0.2500 0.53360(4) 0.0095(2) Uani 1 2 d S . .
In In 0.17858(6) 0.2500 0.18182(5) 0.0102(2) Uani 1 2 d S . .
Te1 Te 0.00172(6) 0.2500 0.24401(4) 0.00914(19) Uani 1 2 d S . .
Te2 Te 0.10290(6) 0.2500 0.05134(4) 0.0109(2) Uani 1 2 d S . .
Te3 Te 0.23973(6) 0.2500 0.39372(4) 0.00877(19) Uani 1 2 d S . .
Te4 Te 0.40839(6) 0.2500 0.03685(4) 0.00931(19) Uani 1 2 d S . .
Te5 Te 0.20912(6) 0.2500 0.70712(4) 0.0104(2) Uani 1 2 d S . .

loop_
_atom_site_aniso_label
_atom_site_aniso_U_11
_atom_site_aniso_U_22
_atom_site_aniso_U_33
_atom_site_aniso_U_23
_atom_site_aniso_U_13
_atom_site_aniso_U_12
Ba1 0.0129(4) 0.0088(4) 0.0093(4) 0.000 0.0018(3) 0.000
Ba2 0.0095(4) 0.0099(4) 0.0090(4) 0.000 0.0014(3) 0.000
Sb 0.0098(4) 0.0120(5) 0.0067(4) 0.000 -0.0003(3) 0.000
In 0.0095(4) 0.0128(5) 0.0085(4) 0.000 -0.0002(3) 0.000
Te1 0.0101(4) 0.0110(5) 0.0063(4) 0.000 -0.0002(3) 0.000
Te2 0.0107(4) 0.0163(5) 0.0059(4) 0.000 -0.0002(3) 0.000
Te3 0.0082(4) 0.0095(5) 0.0086(4) 0.000 0.0000(3) 0.000
Te4 0.0089(4) 0.0112(5) 0.0078(4) 0.000 -0.0014(3) 0.000
Te5 0.0101(4) 0.0104(5) 0.0108(4) 0.000 0.0031(3) 0.000

loop_
_atom_type_symbol
_atom_type_description
_atom_type_scat_dispersion_real
_atom_type_scat_dispersion_imag
_atom_type_scat_source
In In -0.7276 1.3100 'International Tables Vol C Tables 4.2.6.8 and 6.1.1.4'
Sb Sb -0.5866 1.5461 'International Tables Vol C Tables 4.2.6.8 and 6.1.1.4'
Te Te -0.5308 1.6751 'International Tables Vol C Tables 4.2.6.8 and 6.1.1.4'
Ba Ba -0.3244 2.2819 'International Tables Vol C Tables 4.2.6.8 and 6.1.1.4'

loop_
_geom_angle_atom_site_label_1
_geom_angle_atom_site_label_2
_geom_angle_atom_site_label_3
_geom_angle
_geom_angle_site_symmetry_1
_geom_angle_site_symmetry_3
Te1 Ba1 Te1 84.01(3) 2 2_565
Te1 Ba1 Te4 137.681(16) 2 1_556
Te1 Ba1 Te4 137.681(16) 2_565 1_556
Te1 Ba1 Te3 79.98(2) 2 2
Te1 Ba1 Te3 134.03(3) 2_565 2
Te4 Ba1 Te3 73.63(2) 1_556 2
Te1 Ba1 Te3 134.03(3) 2 2_565
Te1 Ba1 Te3 79.98(2) 2_565 2_565
Te4 Ba1 Te3 73.63(2) 1_556 2_565
Te3 Ba1 Te3 80.98(3) 2 2_565
Te1 Ba1 Te4 135.56(3) 2 5_666
Te1 Ba1 Te4 82.10(2) 2_565 5_666
Te4 Ba1 Te4 63.11(2) 1_556 5_666
Te3 Ba1 Te4 136.65(3) 2 5_666
Te3 Ba1 Te4 84.32(2) 2_565 5_666
Te1 Ba1 Te4 82.10(2) 2 5_656
Te1 Ba1 Te4 135.56(3) 2_565 5_656
Te4 Ba1 Te4 63.11(2) 1_556 5_656
Te3 Ba1 Te4 84.32(2) 2 5_656
Te3 Ba1 Te4 136.65(3) 2_565 5_656
Te4 Ba1 Te4 79.01(3) 5_666 5_656
Te1 Ba1 Te5 63.14(2) 2 6_657
Te1 Ba1 Te5 63.14(2) 2_565 6_657
Te4 Ba1 Te5 121.75(3) 1_556 6_657
Te3 Ba1 Te5 138.503(16) 2 6_657
Te3 Ba1 Te5 138.503(16) 2_565 6_657
Te4 Ba1 Te5 72.93(2) 5_666 6_657
Te4 Ba1 Te5 72.93(2) 5_656 6_657
Te1 Ba1 Ba1 47.996(15) 2 1_545
Te1 Ba1 Ba1 132.005(15) 2_565 1_545
Te4 Ba1 Ba1 90.0 1_556 1_545
Te3 Ba1 Ba1 49.511(14) 2 1_545
Te3 Ba1 Ba1 130.488(14) 2_565 1_545
Te4 Ba1 Ba1 129.506(14) 5_666 1_545
Te4 Ba1 Ba1 50.494(14) 5_656 1_545
Te5 Ba1 Ba1 90.0 6_657 1_545
Te1 Ba1 Ba1 132.005(15) 2 1_565
Te1 Ba1 Ba1 47.996(16) 2_565 1_565
Te4 Ba1 Ba1 90.0 1_556 1_565
Te3 Ba1 Ba1 130.488(14) 2 1_565
Te3 Ba1 Ba1 49.511(14) 2_565 1_565
Te4 Ba1 Ba1 50.494(14) 5_666 1_565
Te4 Ba1 Ba1 129.506(13) 5_656 1_565
Te5 Ba1 Ba1 90.0 6_657 1_565
Ba1 Ba1 Ba1 179.999(1) 1_545 1_565
Te3 Ba2 Te3 82.50(3) 5_666 5_656
Te3 Ba2 Te1 82.11(2) 5_666 2_565
Te3 Ba2 Te1 137.01(3) 5_656 2_565
Te3 Ba2 Te1 137.01(3) 5_666 2
Te3 Ba2 Te1 82.11(2) 5_656 2
Te1 Ba2 Te1 82.42(3) 2_565 2
Te3 Ba2 Te2 78.79(2) 5_666 6_656
Te3 Ba2 Te2 78.79(2) 5_656 6_656
Te1 Ba2 Te2 136.099(18) 2_565 6_656
Te1 Ba2 Te2 136.099(18) 2 6_656
Te3 Ba2 Te2 149.55(3) 5_666 2
Te3 Ba2 Te2 92.08(2) 5_656 2
Te1 Ba2 Te2 119.81(3) 2_565 2
Te1 Ba2 Te2 70.85(2) 2 2
Te2 Ba2 Te2 70.77(2) 6_656 2
Te3 Ba2 Te2 92.08(2) 5_666 2_565
Te3 Ba2 Te2 149.55(3) 5_656 2_565
Te1 Ba2 Te2 70.85(2) 2_565 2_565
Te1 Ba2 Te2 119.81(3) 2 2_565
Te2 Ba2 Te2 70.77(2) 6_656 2_565
Te2 Ba2 Te2 77.54(3) 2 2_565
Te3 Ba2 Te5 74.69(2) 5_666 6_657
Te3 Ba2 Te5 74.69(2) 5_656 6_657
Te1 Ba2 Te5 62.57(2) 2_565 6_657
Te1 Ba2 Te5 62.57(2) 2 6_657
Te2 Ba2 Te5 144.46(3) 6_656 6_657
Te2 Ba2 Te5 132.75(2) 2 6_657
Te2 Ba2 Te5 132.75(2) 2_565 6_657
Te3 Ba2 Ba2 48.748(14) 5_666 1_565
Te3 Ba2 Ba2 131.252(14) 5_656 1_565
Te1 Ba2 Ba2 48.788(15) 2_565 1_565
Te1 Ba2 Ba2 131.211(15) 2 1_565
Te2 Ba2 Ba2 90.0 6_656 1_565
Te2 Ba2 Ba2 128.768(13) 2 1_565
Te2 Ba2 Ba2 51.232(13) 2_565 1_565
Te5 Ba2 Ba2 90.0 6_657 1_565
Te3 Ba2 Ba2 131.252(14) 5_666 1_545
Te3 Ba2 Ba2 48.748(14) 5_656 1_545
Te1 Ba2 Ba2 131.211(15) 2_565 1_545
Te1 Ba2 Ba2 48.788(14) 2 1_545
Te2 Ba2 Ba2 90.0 6_656 1_545
Te2 Ba2 Ba2 51.232(13) 2 1_545
Te2 Ba2 Ba2 128.768(13) 2_565 1_545
Te5 Ba2 Ba2 90.0 6_657 1_545
Ba2 Ba2 Ba2 180.0 1_565 1_545
Te3 Sb Te4 92.75(3) . 2
Te3 Sb Te4 92.75(3) . 2_565
Te4 Sb Te4 99.70(4) 2 2_565
Te3 Sb Te2 94.69(3) . 2_565
Te4 Sb Te2 171.02(4) 2 2_565
Te4 Sb Te2 84.97(2) 2_565 2_565
Te3 Sb Te2 94.69(3) . 2
Te4 Sb Te2 84.97(2) 2 2
Te4 Sb Te2 171.02(4) 2_565 2
Te2 Sb Te2 89.40(3) 2_565 2
Te1 In Te5 114.00(3) . 2_564
Te1 In Te5 114.00(3) . 2_554
Te5 In Te5 109.04(4) 2_564 2_554
Te1 In Te2 95.64(4) . .
Te5 In Te2 111.84(3) 2_564 .
Te5 In Te2 111.84(3) 2_554 .
In Te1 Ba1 98.96(3) . 2_564
In Te1 Ba1 98.96(3) . 2_554
Ba1 Te1 Ba1 84.01(3) 2_564 2_554
In Te1 Ba2 87.01(3) . 2_554
Ba1 Te1 Ba2 173.88(3) 2_564 2_554
Ba1 Te1 Ba2 96.46(2) 2_554 2_554
In Te1 Ba2 87.01(3) . 2_564
Ba1 Te1 Ba2 96.46(2) 2_564 2_564
Ba1 Te1 Ba2 173.88(3) 2_554 2_564
Ba2 Te1 Ba2 82.42(3) 2_554 2_564
In Te2 Sb 81.01(3) . 2_564
In Te2 Sb 81.01(3) . 2_554
Sb Te2 Sb 89.40(3) 2_564 2_554
In Te2 Ba2 164.96(4) . 6_556
Sb Te2 Ba2 88.33(3) 2_564 6_556
Sb Te2 Ba2 88.33(3) 2_554 6_556
In Te2 Ba2 82.25(3) . 2_554
Sb Te2 Ba2 162.16(3) 2_564 2_554
Sb Te2 Ba2 94.07(2) 2_554 2_554
Ba2 Te2 Ba2 109.24(2) 6_556 2_554
In Te2 Ba2 82.25(3) . 2_564
Sb Te2 Ba2 94.07(2) 2_564 2_564
Sb Te2 Ba2 162.16(3) 2_554 2_564
Ba2 Te2 Ba2 109.24(2) 6_556 2_564
Ba2 Te2 Ba2 77.54(3) 2_554 2_564
Sb Te3 Ba2 98.04(3) . 5_666
Sb Te3 Ba2 98.04(3) . 5_656
Ba2 Te3 Ba2 82.50(3) 5_666 5_656
Sb Te3 Ba1 97.59(3) . 2_554
Ba2 Te3 Ba1 164.35(4) 5_666 2_554
Ba2 Te3 Ba1 96.12(2) 5_656 2_554
Sb Te3 Ba1 97.59(3) . 2_564
Ba2 Te3 Ba1 96.12(2) 5_666 2_564
Ba2 Te3 Ba1 164.35(4) 5_656 2_564
Ba1 Te3 Ba1 80.98(3) 2_554 2_564
Sb Te4 Sb 99.70(4) 2_554 2_564
Sb Te4 Ba1 94.82(3) 2_554 1_554
Sb Te4 Ba1 94.82(3) 2_564 1_554
Sb Te4 Ba1 147.98(4) 2_554 5_666
Sb Te4 Ba1 82.84(2) 2_564 5_666
Ba1 Te4 Ba1 116.89(2) 1_554 5_666
Sb Te4 Ba1 82.84(2) 2_554 5_656
Sb Te4 Ba1 147.98(4) 2_564 5_656
Ba1 Te4 Ba1 116.89(2) 1_554 5_656
Ba1 Te4 Ba1 79.01(3) 5_666 5_656
In Te5 In 109.04(4) 2_565 2
In Te5 Ba1 116.16(3) 2_565 6_557
In Te5 Ba1 116.16(3) 2 6_557
In Te5 Ba2 115.22(3) 2_565 6_557
In Te5 Ba2 115.22(3) 2 6_557
Ba1 Te5 Ba2 83.34(3) 6_557 6_557

loop_
_geom_bond_atom_site_label_1
_geom_bond_atom_site_label_2
_geom_bond_distance
_geom_bond_site_symmetry_2
Ba1 Te1 3.4170(10) 2
Ba1 Te1 3.4170(10) 2_565
Ba1 Te4 3.5076(14) 1_556
Ba1 Te3 3.5216(10) 2
Ba1 Te3 3.5216(10) 2_565
Ba1 Te4 3.5944(10) 5_666
Ba1 Te4 3.5944(10) 5_656
Ba1 Te5 3.8579(14) 6_657
Ba1 Ba1 4.5732(9) 1_545
Ba1 Ba1 4.5732(9) 1_565
Ba2 Te3 3.4678(10) 5_666
Ba2 Te3 3.4678(10) 5_656
Ba2 Te1 3.4707(10) 2_565
Ba2 Te1 3.4707(10) 2
Ba2 Te2 3.5863(14) 6_656
Ba2 Te2 3.6517(10) 2
Ba2 Te2 3.6517(10) 2_565
Ba2 Te5 3.8693(14) 6_657
Ba2 Ba2 4.5732(9) 1_565
Ba2 Ba2 4.5732(9) 1_545
Sb Te3 2.8257(14) .
Sb Te4 2.9914(9) 2
Sb Te4 2.9914(9) 2_565
Sb Te2 3.2508(10) 2_565
Sb Te2 3.2508(10) 2
In Te1 2.7417(13) .
In Te5 2.8080(8) 2_564
In Te5 2.8080(8) 2_554
In Te2 2.8328(14) .
Te1 Ba1 3.4170(10) 2_564
Te1 Ba1 3.4170(10) 2_554
Te1 Ba2 3.4707(10) 2_554
Te1 Ba2 3.4707(10) 2_564
Te2 Sb 3.2507(9) 2_564
Te2 Sb 3.2507(9) 2_554
Te2 Ba2 3.5863(14) 6_556
Te2 Ba2 3.6517(10) 2_554
Te2 Ba2 3.6517(10) 2_564
Te3 Ba2 3.4678(10) 5_666
Te3 Ba2 3.4678(10) 5_656
Te3 Ba1 3.5216(10) 2_554
Te3 Ba1 3.5216(10) 2_564
Te4 Sb 2.9914(9) 2_554
Te4 Sb 2.9914(9) 2_564
Te4 Ba1 3.5075(14) 1_554
Te4 Ba1 3.5944(10) 5_666
Te4 Ba1 3.5944(10) 5_656
Te5 In 2.8080(8) 2_565
Te5 In 2.8080(8) 2
Te5 Ba1 3.8580(14) 6_557
Te5 Ba2 3.8693(14) 6_557
